data_4081913
loop_
_publ_author_name
'Wright, James R.'
'Young, Paul C.'
'Lucas, Nigel T.'
'Lee, Ai-Lan'
'Crowley, James D.'

_publ_section_title
;
 Gold(I) and Palladium(II) Complexes of 1,3,4-Trisubstituted
 1,2,3-Triazol-5-ylidene &#x201C;Click&#x201D; Carbenes: Systematic Study
 of the Electronic and Steric Influence on Catalytic Activity
;
_journal_issue 23
_journal_name_full Organometallics
_journal_page_first 7065
_journal_paper_doi 10.1021/om400773n
_journal_volume 32
_journal_year 2013
_chemical_formula_moiety 'C17 H17 Au Cl N3 O'
_chemical_formula_sum 'C17 H17 Au Cl N3 O'
_chemical_formula_weight 511.75
_chemical_name_systematic
; 
 ? 
;
_space_group_IT_number 14
_symmetry_cell_setting monoclinic
_symmetry_space_group_name_Hall '-P 2ybc'
_symmetry_space_group_name_H-M 'P 1 21/c 1'
_atom_sites_solution_hydrogens geom
_atom_sites_solution_primary direct
_atom_sites_solution_secondary difmap
_audit_block_code jrw_044
_audit_creation_method SHELXL-97
_cell_angle_alpha 90.0000
_cell_angle_beta 106.031(5)
_cell_angle_gamma 90.0000
_cell_formula_units_Z 4
_cell_length_a 17.866(5)
_cell_length_b 9.732(5)
_cell_length_c 9.999(5)
_cell_measurement_reflns_used 9935
_cell_measurement_temperature 93(2)
_cell_measurement_theta_max 30.49
_cell_measurement_theta_min 2.41
_cell_volume 1670.9(13)
_computing_cell_refinement 'SAINT (Bruker, 2006)'
_computing_data_collection 'APEX2 (Bruker, 2006)'
_computing_data_reduction 'SAINT (Bruker, 2006)'
_computing_molecular_graphics 'ORTEP-3 (Farrugia, 2008)'
_computing_publication_material 'enCIFer (2011)'
_computing_structure_refinement 'SHELXL-97 (Sheldrick, 2008)'
_computing_structure_solution 'SHELXS-97 (Sheldrick, 2008)'
_diffrn_ambient_temperature 93(2)
_diffrn_measured_fraction_theta_full 0.997
_diffrn_measured_fraction_theta_max 0.997
_diffrn_measurement_device_type 'Bruker Kappa X8 ApexII CCD'
_diffrn_measurement_method '\f and \w scans'
_diffrn_radiation_monochromator graphite
_diffrn_radiation_source 'fine-focus sealed tube'
_diffrn_radiation_type MoK\a
_diffrn_radiation_wavelength 0.71069
_diffrn_reflns_av_R_equivalents 0.0599
_diffrn_reflns_av_sigmaI/netI 0.0314
_diffrn_reflns_limit_h_max 21
_diffrn_reflns_limit_h_min -21
_diffrn_reflns_limit_k_max 11
_diffrn_reflns_limit_k_min -11
_diffrn_reflns_limit_l_max 12
_diffrn_reflns_limit_l_min -12
_diffrn_reflns_number 26522
_diffrn_reflns_theta_full 25.50
_diffrn_reflns_theta_max 25.50
_diffrn_reflns_theta_min 2.98
_diffrn_standards_number 0
_exptl_absorpt_coefficient_mu 8.971
_exptl_absorpt_correction_T_max 0.7461
_exptl_absorpt_correction_T_min 0.3708
_exptl_absorpt_correction_type multi-scan
_exptl_absorpt_process_details 'SADABS (Bruker, 2008)'
_exptl_crystal_colour colourless
_exptl_crystal_density_diffrn 2.034
_exptl_crystal_density_method 'not measured'
_exptl_crystal_description irregular
_exptl_crystal_F_000 976
_exptl_crystal_size_max 0.48
_exptl_crystal_size_mid 0.37
_exptl_crystal_size_min 0.26
_refine_diff_density_max 2.018
_refine_diff_density_min -1.737
_refine_diff_density_rms 0.149
_refine_ls_extinction_method none
_refine_ls_goodness_of_fit_ref 1.087
_refine_ls_hydrogen_treatment constr
_refine_ls_matrix_type full
_refine_ls_number_parameters 252
_refine_ls_number_reflns 3091
_refine_ls_number_restraints 181
_refine_ls_restrained_S_all 1.063
_refine_ls_R_factor_all 0.0332
_refine_ls_R_factor_gt 0.0291
_refine_ls_shift/su_max 0.001
_refine_ls_shift/su_mean 0.000
_refine_ls_structure_factor_coef Fsqd
_refine_ls_weighting_details 'calc w=1/[\s^2^(Fo^2^)+(0.0418P)^2^+3.7139P] where P=(Fo^2^+2Fc^2^)/3'
_refine_ls_weighting_scheme calc
_refine_ls_wR_factor_gt 0.0731
_refine_ls_wR_factor_ref 0.0759
_reflns_number_gt 2822
_reflns_number_total 3091
_reflns_threshold_expression >2sigma(I)
_cod_data_source_file om400773n_si_002.cif
_cod_data_source_block 7b
_cod_original_sg_symbol_H-M 'P 21/c'
_cod_database_code 4081913

loop_
_symmetry_equiv_pos_as_xyz
'x, y, z'
'-x, y+1/2, -z+1/2'
'-x, -y, -z'
'x, -y-1/2, z-1/2'

loop_
_atom_site_label
_atom_site_type_symbol
_atom_site_fract_x
_atom_site_fract_y
_atom_site_fract_z
_atom_site_U_iso_or_equiv
_atom_site_adp_type
_atom_site_occupancy
_atom_site_symmetry_multiplicity
_atom_site_calc_flag
_atom_site_refinement_flags
_atom_site_disorder_assembly
_atom_site_disorder_group
Au1 Au 0.247749(11) 0.588358(18) 0.47706(2) 0.02430(10) Uani 1 1 d . . .
Cl1 Cl 0.23786(8) 0.79368(12) 0.36118(13) 0.0300(3) Uani 1 1 d . . .
C3 C 0.1498(3) 0.2575(5) 0.3919(5) 0.0240(10) Uani 1 1 d . . .
O1 O -0.0261(2) 0.1780(3) 0.0299(4) 0.0284(8) Uani 1 1 d . . .
C1 C 0.2535(3) 0.4052(5) 0.5652(6) 0.0262(11) Uani 1 1 d . . .
N2 N 0.2960(3) 0.2364(4) 0.7258(4) 0.0277(9) Uani 1 1 d . . .
C7 C 0.0860(3) 0.1104(5) 0.1988(5) 0.0251(11) Uani 1 1 d . . .
H7 H 0.0843 0.0259 0.1504 0.030 Uiso 1 1 calc R . .
N3 N 0.2402(2) 0.1877(4) 0.6188(4) 0.0259(9) Uani 1 1 d . . .
C17 C -0.0753(3) 0.2860(5) -0.0400(6) 0.0319(12) Uani 1 1 d . . .
H17A H -0.1066 0.3204 0.0194 0.048 Uiso 1 1 calc R . .
H17B H -0.1098 0.2511 -0.1273 0.048 Uiso 1 1 calc R . .
H17C H -0.0433 0.3607 -0.0601 0.048 Uiso 1 1 calc R . .
C5 C 0.0341(3) 0.3344(5) 0.2186(5) 0.0258(11) Uani 1 1 d . . .
H5 H -0.0035 0.4039 0.1836 0.031 Uiso 1 1 calc R . .
C2 C 0.2125(3) 0.2854(5) 0.5187(5) 0.0255(11) Uani 1 1 d . . .
C6 C 0.0296(3) 0.2093(5) 0.1479(5) 0.0225(10) Uani 1 1 d . . .
C8 C 0.1446(3) 0.1336(5) 0.3187(5) 0.0250(10) Uani 1 1 d . . .
H8 H 0.1823 0.0640 0.3527 0.030 Uiso 1 1 calc R . .
C4 C 0.0935(3) 0.3575(5) 0.3401(5) 0.0255(11) Uani 1 1 d . . .
H4 H 0.0957 0.4423 0.3880 0.031 Uiso 1 1 calc R . .
N1 N 0.3028(3) 0.3667(4) 0.6895(4) 0.0262(9) Uani 1 1 d . . .
C9 C 0.4878(6) 0.3478(13) 0.9066(13) 0.037(2) Uani 0.50 1 d PDU A 1
H9 H 0.4665 0.3274 0.9814 0.044 Uiso 0.50 1 calc PR A 1
C10 C 0.5642(7) 0.3120(13) 0.9144(13) 0.043(3) Uani 0.50 1 d PDU A 1
H10 H 0.5946 0.2644 0.9939 0.051 Uiso 0.50 1 calc PR A 1
C11 C 0.5948(8) 0.3431(16) 0.8134(17) 0.041(3) Uani 0.50 1 d PDU A 1
H11 H 0.6458 0.3111 0.8188 0.049 Uiso 0.50 1 calc PR A 1
C12 C 0.5580(9) 0.4168(16) 0.7046(19) 0.061(4) Uani 0.50 1 d PDU A 1
H12 H 0.5838 0.4472 0.6387 0.073 Uiso 0.50 1 calc PR A 1
C13 C 0.4763(8) 0.4501(17) 0.6884(16) 0.056(4) Uani 0.50 1 d PDU A 1
H13 H 0.4467 0.4973 0.6080 0.067 Uiso 0.50 1 calc PR A 1
C14 C 0.4434(8) 0.413(3) 0.790(2) 0.0253(18) Uani 0.50 1 d PDU A 1
C15 C 0.3612(10) 0.457(4) 0.785(3) 0.024(2) Uani 0.50 1 d PDU A 1
H15A H 0.3542 0.4527 0.8799 0.029 Uiso 0.50 1 calc PR A 1
H15B H 0.3529 0.5538 0.7527 0.029 Uiso 0.50 1 calc PR A 1
C9' C 0.4984(11) 0.405(2) 0.882(2) 0.037(2) Uani 0.25 1 d PDU A 2
H9' H 0.4903 0.4114 0.9715 0.044 Uiso 0.25 1 calc PR A 2
C10' C 0.5730(12) 0.383(2) 0.870(2) 0.043(3) Uani 0.25 1 d PDU A 2
H10' H 0.6148 0.3800 0.9524 0.051 Uiso 0.25 1 calc PR A 2
C11' C 0.5892(13) 0.367(3) 0.750(3) 0.041(3) Uani 0.25 1 d PDU A 2
H11' H 0.6410 0.3559 0.7443 0.049 Uiso 0.25 1 calc PR A 2
C12' C 0.5294(14) 0.366(3) 0.640(3) 0.061(4) Uani 0.25 1 d PDU A 2
H12' H 0.5385 0.3481 0.5526 0.073 Uiso 0.25 1 calc PR A 2
C13' C 0.4504(13) 0.390(3) 0.643(3) 0.056(4) Uani 0.25 1 d PDU A 2
H13' H 0.4088 0.3871 0.5601 0.067 Uiso 0.25 1 calc PR A 2
C14' C 0.4366(13) 0.418(5) 0.766(3) 0.0253(18) Uani 0.25 1 d PDU A 2
C15' C 0.3562(17) 0.441(7) 0.785(5) 0.024(2) Uani 0.25 1 d PDU A 2
H15C H 0.3557 0.4123 0.8802 0.029 Uiso 0.25 1 calc PR A 2
H15D H 0.3429 0.5396 0.7744 0.029 Uiso 0.25 1 calc PR A 2
C16 C 0.2149(3) 0.0472(5) 0.6286(6) 0.0313(12) Uani 1 1 d . . .
H16A H 0.2366 -0.0123 0.5695 0.047 Uiso 1 1 calc R . .
H16B H 0.1579 0.0430 0.5975 0.047 Uiso 1 1 calc R . .
H16C H 0.2332 0.0160 0.7253 0.047 Uiso 1 1 calc R . .
C9" C 0.4911(11) 0.302(2) 0.858(2) 0.037(2) Uani 0.25 1 d PDU A 3
H9" H 0.4638 0.2444 0.9044 0.044 Uiso 0.25 1 calc PR A 3
C10" C 0.5667(12) 0.270(2) 0.859(2) 0.043(3) Uani 0.25 1 d PDU A 3
H10" H 0.5905 0.1899 0.9072 0.051 Uiso 0.25 1 calc PR A 3
C11" C 0.6060(14) 0.346(3) 0.795(3) 0.041(3) Uani 0.25 1 d PDU A 3
H11" H 0.6578 0.3217 0.7973 0.049 Uiso 0.25 1 calc PR A 3
C12" C 0.5743(16) 0.457(3) 0.728(3) 0.061(4) Uani 0.25 1 d PDU A 3
H12" H 0.6031 0.5106 0.6802 0.073 Uiso 0.25 1 calc PR A 3
C13" C 0.4956(16) 0.498(3) 0.724(3) 0.056(4) Uani 0.25 1 d PDU A 3
H13" H 0.4732 0.5792 0.6780 0.067 Uiso 0.25 1 calc PR A 3
C14" C 0.4551(16) 0.417(4) 0.790(5) 0.0253(18) Uani 0.25 1 d PDU A 3
C15" C 0.3719(19) 0.446(6) 0.791(7) 0.024(2) Uani 0.25 1 d PDU A 3
H15E H 0.3625 0.5457 0.7717 0.029 Uiso 0.25 1 calc PR A 3
H15F H 0.3686 0.4300 0.8866 0.029 Uiso 0.25 1 calc PR A 3

loop_
_atom_site_aniso_label
_atom_site_aniso_U_11
_atom_site_aniso_U_22
_atom_site_aniso_U_33
_atom_site_aniso_U_23
_atom_site_aniso_U_13
_atom_site_aniso_U_12
Au1 0.03357(14) 0.01776(13) 0.02047(14) -0.00191(6) 0.00560(9) -0.00321(7)
Cl1 0.0361(7) 0.0235(6) 0.0300(7) 0.0044(5) 0.0089(5) -0.0008(5)
C3 0.036(3) 0.019(2) 0.018(2) 0.0009(19) 0.010(2) -0.002(2)
O1 0.039(2) 0.0198(17) 0.0239(19) -0.0023(14) 0.0040(15) 0.0010(15)
C1 0.037(3) 0.021(3) 0.022(3) -0.0011(19) 0.009(2) 0.003(2)
N2 0.036(2) 0.023(2) 0.023(2) 0.0006(17) 0.0058(18) 0.0013(19)
C7 0.041(3) 0.017(2) 0.020(3) -0.0024(19) 0.013(2) -0.002(2)
N3 0.036(2) 0.020(2) 0.020(2) -0.0004(16) 0.0031(18) 0.0001(18)
C17 0.040(3) 0.026(3) 0.026(3) 0.005(2) 0.003(2) 0.003(2)
C5 0.036(3) 0.020(2) 0.021(3) 0.0006(19) 0.007(2) -0.001(2)
C2 0.037(3) 0.017(2) 0.023(3) 0.0023(19) 0.008(2) 0.001(2)
C6 0.033(3) 0.019(2) 0.016(2) 0.0007(18) 0.007(2) -0.002(2)
C8 0.035(3) 0.021(2) 0.020(3) 0.005(2) 0.011(2) 0.004(2)
C4 0.039(3) 0.019(2) 0.019(2) -0.0015(19) 0.010(2) -0.003(2)
N1 0.033(2) 0.020(2) 0.025(2) -0.0012(18) 0.0069(18) 0.0008(18)
C9 0.030(3) 0.041(5) 0.039(5) -0.004(4) 0.007(3) -0.012(4)
C10 0.036(4) 0.046(5) 0.044(5) -0.001(4) 0.008(4) 0.000(4)
C11 0.038(4) 0.046(4) 0.040(5) 0.003(4) 0.012(4) 0.004(3)
C12 0.063(6) 0.072(7) 0.056(6) 0.006(5) 0.031(5) 0.001(5)
C13 0.054(6) 0.061(6) 0.054(6) 0.009(5) 0.018(4) 0.003(5)
C14 0.021(4) 0.027(3) 0.026(4) -0.004(3) 0.003(4) -0.002(3)
C15 0.022(4) 0.023(5) 0.026(3) -0.007(3) 0.004(4) -0.001(4)
C9' 0.030(3) 0.041(5) 0.039(5) -0.004(4) 0.007(3) -0.012(4)
C10' 0.036(4) 0.046(5) 0.044(5) -0.001(4) 0.008(4) 0.000(4)
C11' 0.038(4) 0.046(4) 0.040(5) 0.003(4) 0.012(4) 0.004(3)
C12' 0.063(6) 0.072(7) 0.056(6) 0.006(5) 0.031(5) 0.001(5)
C13' 0.054(6) 0.061(6) 0.054(6) 0.009(5) 0.018(4) 0.003(5)
C14' 0.021(4) 0.027(3) 0.026(4) -0.004(3) 0.003(4) -0.002(3)
C15' 0.022(4) 0.023(5) 0.026(3) -0.007(3) 0.004(4) -0.001(4)
C16 0.049(3) 0.019(2) 0.026(3) 0.007(2) 0.008(2) -0.002(2)
C9" 0.030(3) 0.041(5) 0.039(5) -0.004(4) 0.007(3) -0.012(4)
C10" 0.036(4) 0.046(5) 0.044(5) -0.001(4) 0.008(4) 0.000(4)
C11" 0.038(4) 0.046(4) 0.040(5) 0.003(4) 0.012(4) 0.004(3)
C12" 0.063(6) 0.072(7) 0.056(6) 0.006(5) 0.031(5) 0.001(5)
C13" 0.054(6) 0.061(6) 0.054(6) 0.009(5) 0.018(4) 0.003(5)
C14" 0.021(4) 0.027(3) 0.026(4) -0.004(3) 0.003(4) -0.002(3)
C15" 0.022(4) 0.023(5) 0.026(3) -0.007(3) 0.004(4) -0.001(4)

loop_
_atom_type_symbol
_atom_type_description
_atom_type_scat_dispersion_real
_atom_type_scat_dispersion_imag
_atom_type_scat_source
C C 0.0033 0.0016 'International Tables Vol C Tables 4.2.6.8 and 6.1.1.4'
H H 0.0000 0.0000 'International Tables Vol C Tables 4.2.6.8 and 6.1.1.4'
N N 0.0061 0.0033 'International Tables Vol C Tables 4.2.6.8 and 6.1.1.4'
O O 0.0106 0.0060 'International Tables Vol C Tables 4.2.6.8 and 6.1.1.4'
Cl Cl 0.1484 0.1585 'International Tables Vol C Tables 4.2.6.8 and 6.1.1.4'
Au Au -2.0133 8.8022 'International Tables Vol C Tables 4.2.6.8 and 6.1.1.4'

loop_
_geom_angle_atom_site_label_1
_geom_angle_atom_site_label_2
_geom_angle_atom_site_label_3
_geom_angle
C1 Au1 Cl1 176.27(17)
C4 C3 C8 118.1(5)
C4 C3 C2 119.5(4)
C8 C3 C2 122.4(5)
C6 O1 C17 117.9(4)
N1 C1 C2 102.9(4)
N1 C1 Au1 126.5(4)
C2 C1 Au1 130.6(4)
N3 N2 N1 102.9(4)
C8 C7 C6 120.5(5)
C8 C7 H7 119.7
C6 C7 H7 119.7
N2 N3 C2 112.3(4)
N2 N3 C16 117.3(4)
C2 N3 C16 130.3(4)
O1 C17 H17A 109.5
O1 C17 H17B 109.5
H17A C17 H17B 109.5
O1 C17 H17C 109.5
H17A C17 H17C 109.5
H17B C17 H17C 109.5
C4 C5 C6 120.4(5)
C4 C5 H5 119.8
C6 C5 H5 119.8
N3 C2 C1 106.7(4)
N3 C2 C3 122.6(4)
C1 C2 C3 130.7(5)
O1 C6 C7 116.7(4)
O1 C6 C5 124.3(4)
C7 C6 C5 119.0(5)
C7 C8 C3 121.5(5)
C7 C8 H8 119.3
C3 C8 H8 119.3
C5 C4 C3 120.6(5)
C5 C4 H4 119.7
C3 C4 H4 119.7
N2 N1 C15' 114(3)
N2 N1 C1 115.2(4)
C15' N1 C1 130(3)
N2 N1 C15 119.2(10)
C1 N1 C15 125.6(10)
N2 N1 C15" 114.2(17)
C1 N1 C15" 130.4(18)
C14 C9 C10 119.4(11)
C14 C9 H9 120.3
C10 C9 H9 120.3
C11 C10 C9 120.7(12)
C11 C10 H10 119.6
C9 C10 H10 119.6
C10 C11 C12 122.9(12)
C10 C11 H11 118.5
C12 C11 H11 118.5
C11 C12 C13 117.9(12)
C11 C12 H12 121.0
C13 C12 H12 121.0
C14 C13 C12 119.0(12)
C14 C13 H13 120.5
C12 C13 H13 120.5
C13 C14 C9 119.5(11)
C13 C14 C15 121.2(12)
C9 C14 C15 118.8(12)
N1 C15 C14 110(2)
N1 C15 H15A 109.6
C14 C15 H15A 109.6
N1 C15 H15B 109.6
C14 C15 H15B 109.6
H15A C15 H15B 108.1
C14' C9' C10' 120.8(18)
C14' C9' H9' 119.6
C10' C9' H9' 119.6
C11' C10' C9' 123.8(19)
C11' C10' H10' 118.1
C9' C10' H10' 118.1
C12' C11' C10' 115.6(18)
C12' C11' H11' 122.2
C10' C11' H11' 122.2
C11' C12' C13' 124.1(19)
C11' C12' H12' 118.0
C13' C12' H12' 118.0
C14' C13' C12' 118.6(19)
C14' C13' H13' 120.7
C12' C13' H13' 120.7
C13' C14' C9' 116.5(16)
C13' C14' C15' 124(2)
C9' C14' C15' 118.8(19)
N1 C15' C14' 110(4)
N1 C15' H15C 109.7
C14' C15' H15C 109.7
N1 C15' H15D 109.7
C14' C15' H15D 109.7
H15C C15' H15D 108.2
N3 C16 H16A 109.5
N3 C16 H16B 109.5
H16A C16 H16B 109.5
N3 C16 H16C 109.5
H16A C16 H16C 109.5
H16B C16 H16C 109.5
C14" C9" C10" 121.0(17)
C14" C9" H9" 119.5
C10" C9" H9" 119.5
C11" C10" C9" 121.3(18)
C11" C10" H10" 119.3
C9" C10" H10" 119.3
C10" C11" C12" 120.2(19)
C10" C11" H11" 119.9
C12" C11" H11" 119.9
C11" C12" C13" 121.0(19)
C11" C12" H12" 119.5
C13" C12" H12" 119.5
C14" C13" C12" 118.1(18)
C14" C13" H13" 120.9
C12" C13" H13" 120.9
C13" C14" C9" 118.3(16)
C13" C14" C15" 123(2)
C9" C14" C15" 118(2)
C14" C15" N1 120(5)
C14" C15" H15E 107.3
N1 C15" H15E 107.3
C14" C15" H15F 107.3
N1 C15" H15F 107.3
H15E C15" H15F 106.9

loop_
_geom_bond_atom_site_label_1
_geom_bond_atom_site_label_2
_geom_bond_distance
Au1 C1 1.979(5)
Au1 Cl1 2.2921(15)
C3 C4 1.393(7)
C3 C8 1.400(7)
C3 C2 1.467(7)
O1 C6 1.351(6)
O1 C17 1.423(6)
C1 N1 1.362(7)
C1 C2 1.387(7)
N2 N3 1.332(6)
N2 N1 1.334(6)
C7 C8 1.375(7)
C7 C6 1.385(7)
C7 H7 0.9500
N3 C2 1.370(6)
N3 C16 1.452(6)
C17 H17A 0.9800
C17 H17B 0.9800
C17 H17C 0.9800
C5 C4 1.392(7)
C5 C6 1.399(7)
C5 H5 0.9500
C8 H8 0.9500
C4 H4 0.9500
N1 C15' 1.36(6)
N1 C15 1.49(4)
N1 C15" 1.57(7)
C9 C14 1.373(15)
C9 C10 1.390(13)
C9 H9 0.9500
C10 C11 1.309(16)
C10 H10 0.9500
C11 C12 1.317(17)
C11 H11 0.9500
C12 C13 1.460(16)
C12 H12 0.9500
C13 C14 1.351(16)
C13 H13 0.9500
C14 C15 1.521(11)
C15 H15A 0.9900
C15 H15B 0.9900
C9' C14' 1.364(19)
C9' C10' 1.388(18)
C9' H9' 0.9500
C10' C11' 1.31(2)
C10' H10' 0.9500
C11' C12' 1.30(2)
C11' H11' 0.9500
C12' C13' 1.44(2)
C12' H12' 0.9500
C13' C14' 1.35(2)
C13' H13' 0.9500
C14' C15' 1.517(15)
C15' H15C 0.9900
C15' H15D 0.9900
C16 H16A 0.9800
C16 H16B 0.9800
C16 H16C 0.9800
C9" C14" 1.370(19)
C9" C10" 1.384(17)
C9" H9" 0.9500
C10" C11" 1.305(19)
C10" H10" 0.9500
C11" C12" 1.31(2)
C11" H11" 0.9500
C12" C13" 1.454(19)
C12" H12" 0.9500
C13" C14" 1.350(19)
C13" H13" 0.9500
C14" C15" 1.518(15)
C15" H15E 0.9900
C15" H15F 0.9900

loop_
_geom_torsion_atom_site_label_1
_geom_torsion_atom_site_label_2
_geom_torsion_atom_site_label_3
_geom_torsion_atom_site_label_4
_geom_torsion
N1 N2 N3 C2 -0.4(5)
N1 N2 N3 C16 -176.7(4)
N2 N3 C2 C1 -0.1(6)
C16 N3 C2 C1 175.5(5)
N2 N3 C2 C3 -178.8(4)
C16 N3 C2 C3 -3.2(8)
N1 C1 C2 N3 0.6(5)
Au1 C1 C2 N3 178.8(4)
N1 C1 C2 C3 179.1(5)
Au1 C1 C2 C3 -2.7(9)
C4 C3 C2 N3 141.0(5)
C8 C3 C2 N3 -39.9(7)
C4 C3 C2 C1 -37.4(8)
C8 C3 C2 C1 141.8(6)
C17 O1 C6 C7 -167.6(4)
C17 O1 C6 C5 11.1(7)
C8 C7 C6 O1 -179.7(4)
C8 C7 C6 C5 1.6(7)
C4 C5 C6 O1 179.8(4)
C4 C5 C6 C7 -1.6(7)
C6 C7 C8 C3 -0.9(7)
C4 C3 C8 C7 0.2(7)
C2 C3 C8 C7 -178.9(5)
C6 C5 C4 C3 0.9(7)
C8 C3 C4 C5 -0.2(7)
C2 C3 C4 C5 178.9(4)
N3 N2 N1 C15' 178.6(13)
N3 N2 N1 C1 0.9(5)
N3 N2 N1 C15 -179.9(9)
N3 N2 N1 C15" -173.6(18)
C2 C1 N1 N2 -0.9(6)
Au1 C1 N1 N2 -179.2(4)
C2 C1 N1 C15' -178.2(16)
Au1 C1 N1 C15' 3.5(17)
C2 C1 N1 C15 179.9(10)
Au1 C1 N1 C15 1.6(11)
C2 C1 N1 C15" 172(2)
Au1 C1 N1 C15" -6(2)
C14 C9 C10 C11 1.9(18)
C9 C10 C11 C12 4.7(18)
C10 C11 C12 C13 -8(2)
C11 C12 C13 C14 5(3)
C12 C13 C14 C9 2(4)
C12 C13 C14 C15 174(2)
C10 C9 C14 C13 -5(3)
C10 C9 C14 C15 -177(2)
N2 N1 C15 C14 69.4(15)
C15' N1 C15 C14 85(21)
C1 N1 C15 C14 -111.4(14)
C15" N1 C15 C14 20(17)
C13 C14 C15 N1 81(3)
C9 C14 C15 N1 -107(2)
C14' C9' C10' C11' -3(3)
C9' C10' C11' C12' -3(2)
C10' C11' C12' C13' 4(4)
C11' C12' C13' C14' 1(5)
C12' C13' C14' C9' -7(5)
C12' C13' C14' C15' -178(5)
C10' C9' C14' C13' 8(5)
C10' C9' C14' C15' 180(4)
N2 N1 C15' C14' 84(4)
C1 N1 C15' C14' -98(4)
C15 N1 C15' C14' -81(19)
C13' C14' C15' N1 31(7)
C9' C14' C15' N1 -140(4)
C14" C9" C10" C11" 0(3)
C9" C10" C11" C12" 0(2)
C10" C11" C12" C13" 1(4)
C11" C12" C13" C14" -2(5)
C12" C13" C14" C9" 1(6)
C12" C13" C14" C15" -178(5)
C10" C9" C14" C13" 0(5)
C10" C9" C14" C15" 179(4)
C13" C14" C15" N1 101(5)
C9" C14" C15" N1 -79(5)
N2 N1 C15" C14" 74(3)
C1 N1 C15" C14" -100(3)
